data_1564107
loop_
_publ_author_name
'Doheny, Patrick W.'
'Hua, Carol'
'Chan, Bun'
'Tuna, Floriana'
'Collison, David'
'Kepert, Cameron J.'
'D'Alessandro, Deanna M'

_publ_section_title
;
 Substituent effects on through-space intervalence charge transfer in
 cofacial metal-organic frameworks.
;
_journal_issue 0
_journal_name_full 'Faraday discussions'
_journal_page_first 152
_journal_page_last 167
_journal_paper_doi 10.1039/d1fd00021g
_journal_volume 231
_journal_year 2021
_chemical_formula_moiety 'C32 H16 F2 N4 O4 S3 Zn, 1[C3H7NO], 1[C3H7NO]'
_chemical_formula_sum 'C38 H30 F2 N6 O6 S3 Zn'
_chemical_formula_weight 866.23
_chemical_name_systematic ZnFTzTz
_space_group_crystal_system orthorhombic
_space_group_IT_number 56
_space_group_name_Hall '-P 2ab 2ac'
_space_group_name_H-M_alt 'P c c n'
_atom_sites_solution_hydrogens geom
_atom_sites_solution_primary dual
_audit_creation_date 2021-02-07
_audit_creation_method
;
Olex2 1.3
(compiled 2020.11.12 svn.r5f609507 for OlexSys, GUI svn.r6226)
;
_audit_update_record
;
2021-02-07 deposited with the CCDC.	2021-04-30 downloaded from the CCDC.
;
_cell_angle_alpha 90
_cell_angle_beta 90
_cell_angle_gamma 90
_cell_formula_units_Z 8
_cell_length_a 26.0566(2)
_cell_length_b 18.5354(2)
_cell_length_c 15.67380(10)
_cell_measurement_reflns_used 17473
_cell_measurement_temperature 150.01(10)
_cell_measurement_theta_max 73.2960
_cell_measurement_theta_min 2.9040
_cell_volume 7569.97(11)
_computing_cell_refinement 'CrysAlisPro 1.171.40.84a (Rigaku OD, 2020)'
_computing_data_collection 'CrysAlisPro 1.171.40.84a (Rigaku OD, 2020)'
_computing_data_reduction 'CrysAlisPro 1.171.40.84a (Rigaku OD, 2020)'
_computing_molecular_graphics 'Olex2 1.3 (Dolomanov et al., 2009)'
_computing_publication_material 'Olex2 1.3 (Dolomanov et al., 2009)'
_computing_structure_refinement 'SHELXL 2018/3 (Sheldrick, 2015)'
_computing_structure_solution 'SHELXT 2018/2 (Sheldrick, 2018)'
_diffrn_ambient_environment N~2~
_diffrn_ambient_temperature 150.01(10)
_diffrn_detector 'CCD plate'
_diffrn_detector_area_resol_mean 10.5861
_diffrn_detector_type Atlas
_diffrn_measured_fraction_theta_full 0.999
_diffrn_measured_fraction_theta_max 0.993
_diffrn_measurement_details
;
List of Runs (angles in degrees, time in seconds):

  # Type    Start    End  Width  t~exp~   \w     \q     \k     \f   Frames
#--------------------------------------------------------------------------
  1  \w    -68.00  15.00   1.00    7.50    --  -39.58  57.00-180.00   83
  2  \w    -86.00 -51.00   1.00    7.50    --  -39.58 178.00  90.00   35
  3  \w   -115.00 -16.00   1.00    7.50    --  -39.58 -38.00-120.00   99
  4  \w   -114.00 -10.00   1.00    7.50    --  -39.58 -57.00   0.00  104
  5  \w     85.00 128.00   1.00    7.50    --   39.58-178.00   0.00   43
  6  \w    101.00 130.00   1.00    7.50    --   39.58 178.00 120.00   29
  7  \w    -31.00  19.00   1.00    7.50    --   39.58 -38.00  60.00   50
  8  \w     38.00  64.00   1.00   30.00    --  108.86 -37.00  93.00   26
  9  \w     91.00 174.00   1.00   30.00    --  108.86  45.00-180.00   83
 10  \w     36.00 143.00   1.00   30.00    --  108.86 -77.00  60.00  107
 11  \w     35.00 120.00   1.00   30.00    --  108.86 -30.00   0.00   85
 12  \w     90.00 135.00   1.00   30.00    --  108.86  61.00 -30.00   45
 13  \w     31.00 109.00   1.00   30.00    --  108.86 -95.00-150.00   78
 14  \w     95.00 127.00   1.00   30.00    --  108.86 -37.00  93.00   32
 15  \w     34.00  85.00   1.00   30.00    --  108.86 -45.00-120.00   51
 16  \w     38.00 119.00   1.00   30.00    --  108.86-125.00  60.00   81
 17  \w     94.00 119.00   1.00   30.00    --  108.86-125.00 150.00   25
 18  \w     63.00 175.00   1.00   30.00    --  108.86  15.00 -60.00  112
 19  \w     30.00 140.00   1.00   30.00    --  108.86 -77.00-120.00  110
;
_diffrn_measurement_device 'four-circle diffractometer'
_diffrn_measurement_device_type 'SuperNova, Dual, Cu at home/near, Atlas'
_diffrn_measurement_method '\w scans'
_diffrn_orient_matrix_type 'CrysAlisPro convention (1999,Acta A55,543-557)'
_diffrn_orient_matrix_UB_11 0.0273573000
_diffrn_orient_matrix_UB_12 -0.0366091000
_diffrn_orient_matrix_UB_13 -0.0756228000
_diffrn_orient_matrix_UB_21 -0.0045009000
_diffrn_orient_matrix_UB_22 0.0702482000
_diffrn_orient_matrix_UB_23 -0.0520102000
_diffrn_orient_matrix_UB_31 0.0521932000
_diffrn_orient_matrix_UB_32 0.0251915000
_diffrn_orient_matrix_UB_33 0.0352446000
_diffrn_radiation_monochromator mirror
_diffrn_radiation_probe x-ray
_diffrn_radiation_type 'Cu K\a'
_diffrn_radiation_wavelength 1.54184
_diffrn_reflns_av_R_equivalents 0.0418
_diffrn_reflns_av_unetI/netI 0.0233
_diffrn_reflns_Laue_measured_fraction_full 0.999
_diffrn_reflns_Laue_measured_fraction_max 0.993
_diffrn_reflns_limit_h_max 32
_diffrn_reflns_limit_h_min -29
_diffrn_reflns_limit_k_max 23
_diffrn_reflns_limit_k_min -21
_diffrn_reflns_limit_l_max 19
_diffrn_reflns_limit_l_min -19
_diffrn_reflns_number 53560
_diffrn_reflns_point_group_measured_fraction_full 0.999
_diffrn_reflns_point_group_measured_fraction_max 0.993
_diffrn_reflns_theta_full 67.684
_diffrn_reflns_theta_max 73.991
_diffrn_reflns_theta_min 2.926
_diffrn_source 'micro-focus sealed X-ray tube'
_diffrn_source_type 'SuperNova (Cu) X-ray Source'
_exptl_absorpt_coefficient_mu 3.011
_exptl_absorpt_correction_T_max 1.000
_exptl_absorpt_correction_T_min 0.786
_exptl_absorpt_correction_type gaussian
_exptl_absorpt_process_details
;
CrysAlisPro 1.171.40.84a (Rigaku Oxford Diffraction, 2020)
Numerical absorption correction based on gaussian integration over
a multifaceted crystal model
Empirical absorption correction using spherical harmonics,
implemented in SCALE3 ABSPACK scaling algorithm.
;
_exptl_crystal_colour yellow
_exptl_crystal_colour_primary yellow
_exptl_crystal_density_diffrn 1.520
_exptl_crystal_description block
_exptl_crystal_F_000 3552
_exptl_crystal_size_max 0.216
_exptl_crystal_size_mid 0.167
_exptl_crystal_size_min 0.063
_refine_diff_density_max 0.776
_refine_diff_density_min -1.337
_refine_diff_density_rms 0.162
_refine_ls_extinction_method none
_refine_ls_goodness_of_fit_ref 1.030
_refine_ls_hydrogen_treatment constr
_refine_ls_matrix_type full
_refine_ls_number_parameters 435
_refine_ls_number_reflns 7625
_refine_ls_number_restraints 2
_refine_ls_restrained_S_all 1.030
_refine_ls_R_factor_all 0.0710
_refine_ls_R_factor_gt 0.0653
_refine_ls_shift/su_max 0.001
_refine_ls_shift/su_mean 0.000
_refine_ls_structure_factor_coef Fsqd
_refine_ls_weighting_details 'w=1/[\s^2^(Fo^2^)+(0.1368P)^2^+16.9300P] where P=(Fo^2^+2Fc^2^)/3'
_refine_ls_weighting_scheme calc
_refine_ls_wR_factor_gt 0.2036
_refine_ls_wR_factor_ref 0.2099
_reflns_Friedel_coverage 0.000
_reflns_number_gt 6635
_reflns_number_total 7625
_reflns_threshold_expression 'I > 2\s(I)'
_cod_data_source_file d1fd00021g2.cif
_cod_data_source_block ZnFTzTz_sq
_cod_depositor_comments 'Adding full bibliography for 1564106--1564107.cif.'
_cod_database_code 1564107
_shelx_shelxl_version_number 2018/3
_chemical_oxdiff_formula 'C20 H14 N4 O4 F2 S2 Zn1'
_shelx_space_group_comment
;
The symmetry employed for this shelxl refinement is uniquely defined
by the following loop, which should always be used as a source of
symmetry information in preference to the above space-group names.
They are only intended as comments.
;
_shelx_estimated_absorpt_t_max 0.833
_shelx_estimated_absorpt_t_min 0.562
_reflns_odcompleteness_completeness 99.96
_reflns_odcompleteness_iscentric 1
_reflns_odcompleteness_theta 66.97
_olex2_refinement_description
;
1. Fixed Uiso
 At 1.2 times of:
  All C(H) groups
2. Restrained distances
 F1-C15 \\sim F1A-C13
 with sigma of 0.02
 F2-C24 \\sim F2A-C26
 with sigma of 0.02
3. Others
 Sof(H15)=Sof(F1A)=1-FVAR(1)
 Sof(F1)=Sof(H13)=FVAR(1)
 Sof(H24)=Sof(F2A)=1-FVAR(2)
 Sof(H26)=Sof(F2)=FVAR(2)
4.a Aromatic/amide H refined with riding coordinates:
 C25(H25), C15(H15), C31(H31), C32(H32), C9(H9), C26(H26), C7(H7), C4(H4),
 C16(H16), C3(H3), C10(H10), C8(H8), C24(H24), C23(H23), C29(H29), C13(H13),
 C30(H30), C14(H14)
;
_smtbx_masks_special_details
;
Channels containing disordered and only partially 
resolved dimethylformamide solvate molecules were 
accommodated in the refinement model with the use 
of SQUEEZE; Spek, A.L. (2015). Acta Cryst. C71, 9-19.
;
_smtbx_masks_void_probe_radius 1.2
_smtbx_masks_void_truncation_radius 1.2
_olex2_submission_special_instructions 'No special instructions were received'
_oxdiff_exptl_absorpt_empirical_details
;
Empirical correction (ABSPACK) includes:
- Absorption correction using spherical harmonics
- Frame scaling
;
_oxdiff_exptl_absorpt_empirical_full_max 1.622
_oxdiff_exptl_absorpt_empirical_full_min 0.781

loop_
_space_group_symop_operation_xyz
'x, y, z'
'-x+1/2, -y+1/2, z'
'-x, y+1/2, -z+1/2'
'x+1/2, -y, -z+1/2'
'-x, -y, -z'
'x-1/2, y-1/2, -z'
'x, -y-1/2, z-1/2'
'-x-1/2, y, z-1/2'

loop_
_atom_site_label
_atom_site_type_symbol
_atom_site_fract_x
_atom_site_fract_y
_atom_site_fract_z
_atom_site_U_iso_or_equiv
_atom_site_adp_type
_atom_site_occupancy
_atom_site_site_symmetry_order
_atom_site_calc_flag
_atom_site_refinement_flags_posn
_atom_site_refinement_flags_adp
_atom_site_refinement_flags_occupancy
_atom_site_disorder_assembly
_atom_site_disorder_group
Zn1 Zn 0.98817(2) 0.43928(3) 0.60637(3) 0.02653(18) Uani 1 1 d . . . . .
S1 S 0.99891(3) 0.30849(4) 0.26430(5) 0.0236(2) Uani 1 1 d . . . . .
S2 S 0.53706(3) 0.51052(5) 0.63054(6) 0.0298(2) Uani 1 1 d . . . . .
S3 S 0.43918(3) 0.35282(5) 0.54492(6) 0.0312(2) Uani 1 1 d . . . . .
O3 O 1.01148(9) 0.45250(13) 0.34374(17) 0.0245(5) Uani 1 1 d . . . . .
O4 O 0.98787(9) 0.42054(14) 0.47427(16) 0.0254(5) Uani 1 1 d . . . . .
O2 O 0.98165(10) 0.09928(13) 0.23867(16) 0.0266(5) Uani 1 1 d . . . . .
O1 O 0.99242(11) 0.18365(14) 0.14067(17) 0.0297(6) Uani 1 1 d . . . . .
N4 N 0.07479(11) 0.43813(15) 0.60312(18) 0.0221(6) Uani 1 1 d . . . . .
N2 N 0.54472(11) 0.38275(19) 0.55627(19) 0.0293(7) Uani 1 1 d . . . . .
N1 N 0.90155(11) 0.44174(16) 0.59695(18) 0.0228(6) Uani 1 1 d . . . . .
N3 N 0.43141(12) 0.4803(2) 0.6173(2) 0.0311(7) Uani 1 1 d . . . . .
F1 F 0.73043(12) 0.56376(17) 0.6444(3) 0.0397(10) Uani 0.713(7) 1 d D . P A 1
C6 C 0.99761(12) 0.40633(17) 0.3980(2) 0.0185(6) Uani 1 1 d . . . . .
C25 C 0.32324(14) 0.4890(2) 0.6152(2) 0.0265(7) Uani 1 1 d . . . . .
H25 H 0.342718 0.529968 0.631978 0.032 Uiso 1 1 calc R U . . .
C22 C 0.34784(13) 0.4264(2) 0.5880(2) 0.0266(7) Uani 1 1 d . . . . .
C17 C 0.62827(14) 0.4413(2) 0.5855(2) 0.0265(7) Uani 1 1 d . . . . .
C21 C 0.40462(13) 0.4260(2) 0.5870(2) 0.0255(7) Uani 1 1 d . . . . .
C15 C 0.70749(14) 0.5012(2) 0.6157(2) 0.0284(8) Uani 1 1 d D . . . .
H15 H 0.724688 0.543055 0.635998 0.034 Uiso 0.287(7) 1 calc R U P A 2
C31 C 0.15664(13) 0.4772(2) 0.6571(2) 0.0261(7) Uani 1 1 d . . . . .
H31 H 0.174959 0.505853 0.697082 0.031 Uiso 1 1 calc R U . . .
C27 C 0.23991(14) 0.4322(2) 0.5943(2) 0.0255(7) Uani 1 1 d . . . . .
C1 C 0.98717(13) 0.16483(19) 0.2169(2) 0.0232(7) Uani 1 1 d . . . . .
C5 C 0.99204(12) 0.33017(18) 0.3700(2) 0.0199(6) Uani 1 1 d . . . . .
C11 C 0.79355(14) 0.4431(2) 0.5919(2) 0.0262(7) Uani 1 1 d . . . . .
C12 C 0.73674(13) 0.4426(2) 0.5890(2) 0.0262(7) Uani 1 1 d . . . . .
C32 C 0.10341(13) 0.47691(19) 0.6569(2) 0.0247(7) Uani 1 1 d . . . . .
H32 H 0.086211 0.506177 0.697582 0.030 Uiso 1 1 calc R U . . .
C18 C 0.57193(14) 0.4391(2) 0.5858(2) 0.0254(7) Uani 1 1 d . . . . .
C28 C 0.18300(13) 0.43491(19) 0.5976(2) 0.0239(7) Uani 1 1 d . . . . .
C9 C 0.87395(14) 0.4749(2) 0.6575(2) 0.0272(7) Uani 1 1 d . . . . .
H9 H 0.891644 0.498114 0.702827 0.033 Uiso 1 1 calc R U . . .
C26 C 0.27016(14) 0.4910(2) 0.6177(2) 0.0256(7) Uani 1 1 d D . . . .
H26 H 0.253725 0.534091 0.635979 0.031 Uiso 0.377(7) 1 calc R U P B 1
C7 C 0.87560(14) 0.4086(2) 0.5343(2) 0.0274(7) Uani 1 1 d . . . . .
H7 H 0.894598 0.384627 0.491050 0.033 Uiso 1 1 calc R U . . .
C4 C 0.98039(15) 0.27174(19) 0.4193(2) 0.0257(7) Uani 1 1 d . . . . .
H4 H 0.974996 0.273961 0.479228 0.031 Uiso 1 1 calc R U . . .
C16 C 0.65488(14) 0.5012(2) 0.6140(2) 0.0283(8) Uani 1 1 d . . . . .
H16 H 0.636556 0.542597 0.632595 0.034 Uiso 1 1 calc R U . . .
C3 C 0.97731(15) 0.20809(19) 0.3713(2) 0.0279(7) Uani 1 1 d . . . . .
H3 H 0.969540 0.162198 0.395044 0.034 Uiso 1 1 calc R U . . .
C10 C 0.82110(14) 0.4768(2) 0.6571(2) 0.0287(8) Uani 1 1 d . . . . .
H10 H 0.803289 0.501101 0.701471 0.034 Uiso 1 1 calc R U . . .
C8 C 0.82246(14) 0.4075(2) 0.5295(2) 0.0296(8) Uani 1 1 d . . . . .
H8 H 0.805819 0.382696 0.484189 0.036 Uiso 1 1 calc R U . . .
C19 C 0.49443(13) 0.3992(2) 0.5687(2) 0.0271(7) Uani 1 1 d . . . . .
C24 C 0.26579(14) 0.3707(2) 0.5671(3) 0.0296(8) Uani 1 1 d D . . . .
H24 H 0.246401 0.329706 0.550132 0.036 Uiso 0.623(7) 1 calc R U P B 2
C23 C 0.31900(15) 0.3672(2) 0.5638(3) 0.0313(8) Uani 1 1 d . . . . .
H23 H 0.335511 0.324308 0.545072 0.038 Uiso 1 1 calc R U . . .
C29 C 0.15302(14) 0.3947(2) 0.5408(2) 0.0296(8) Uani 1 1 d . . . . .
H29 H 0.168998 0.365666 0.498525 0.036 Uiso 1 1 calc R U . . .
C13 C 0.70949(14) 0.3830(2) 0.5586(3) 0.0310(8) Uani 1 1 d D . . . .
H13 H 0.727971 0.342215 0.538464 0.037 Uiso 0.713(7) 1 calc R U P A 1
C2 C 0.98683(14) 0.21953(19) 0.2856(2) 0.0243(7) Uani 1 1 d . . . . .
C30 C 0.10041(14) 0.3972(2) 0.5464(2) 0.0279(7) Uani 1 1 d . . . . .
H30 H 0.081017 0.368368 0.508076 0.033 Uiso 1 1 calc R U . . .
C20 C 0.48223(14) 0.4642(2) 0.6065(2) 0.0269(7) Uani 1 1 d . . . . .
C14 C 0.65628(14) 0.3815(2) 0.5571(2) 0.0312(8) Uani 1 1 d . . . . .
H14 H 0.638837 0.339903 0.536684 0.037 Uiso 1 1 calc R U . . .
F2 F 0.2417(2) 0.3071(3) 0.5474(5) 0.041(2) Uani 0.377(7) 1 d D . P B 1
F1A F 0.7319(3) 0.3158(5) 0.5399(7) 0.052(3) Uani 0.287(7) 1 d D . P A 2
F2A F 0.24988(14) 0.55464(19) 0.6445(3) 0.0360(11) Uani 0.623(7) 1 d D . P B 2

loop_
_atom_site_aniso_label
_atom_site_aniso_U_11
_atom_site_aniso_U_22
_atom_site_aniso_U_33
_atom_site_aniso_U_23
_atom_site_aniso_U_13
_atom_site_aniso_U_12
Zn1 0.0264(3) 0.0245(3) 0.0287(3) 0.00080(18) -0.00030(18) -0.00003(18)
S1 0.0357(4) 0.0167(4) 0.0183(4) -0.0014(3) 0.0026(3) -0.0010(3)
S2 0.0182(4) 0.0396(5) 0.0316(5) -0.0060(4) -0.0015(3) 0.0004(3)
S3 0.0181(4) 0.0378(5) 0.0375(5) -0.0063(4) 0.0018(3) -0.0007(3)
O3 0.0306(13) 0.0153(11) 0.0276(13) -0.0008(9) 0.0039(10) -0.0016(9)
O4 0.0298(13) 0.0248(12) 0.0217(12) -0.0069(10) -0.0015(9) 0.0027(9)
O2 0.0372(14) 0.0160(11) 0.0266(13) -0.0039(9) -0.0022(10) 0.0016(10)
O1 0.0443(16) 0.0238(13) 0.0209(13) -0.0046(10) 0.0022(11) 0.0011(11)
N4 0.0201(14) 0.0215(14) 0.0248(15) 0.0020(11) 0.0002(11) 0.0014(10)
N2 0.0160(13) 0.0475(19) 0.0245(14) 0.0002(13) 0.0007(11) 0.0037(13)
N1 0.0183(14) 0.0294(15) 0.0206(14) -0.0004(11) 0.0003(11) 0.0007(11)
N3 0.0177(14) 0.049(2) 0.0271(15) 0.0020(14) 0.0013(12) 0.0062(13)
F1 0.0242(16) 0.0336(18) 0.061(2) -0.0160(15) -0.0028(15) -0.0025(12)
C6 0.0149(14) 0.0165(15) 0.0242(16) -0.0015(12) -0.0036(12) 0.0034(11)
C25 0.0204(17) 0.0334(19) 0.0255(17) -0.0022(14) 0.0000(13) -0.0004(14)
C22 0.0165(16) 0.039(2) 0.0243(16) -0.0007(14) -0.0013(13) 0.0019(14)
C17 0.0177(16) 0.042(2) 0.0195(15) 0.0021(14) 0.0008(13) 0.0012(14)
C21 0.0159(16) 0.0376(19) 0.0229(16) 0.0003(14) 0.0014(13) 0.0016(13)
C15 0.0227(17) 0.0339(19) 0.0285(18) -0.0033(14) -0.0015(14) -0.0020(14)
C31 0.0226(17) 0.0317(18) 0.0238(16) -0.0017(14) -0.0007(13) -0.0032(14)
C27 0.0215(18) 0.0301(17) 0.0251(17) 0.0004(14) 0.0020(13) 0.0008(13)
C1 0.0224(16) 0.0209(16) 0.0264(17) -0.0047(13) -0.0033(13) 0.0020(12)
C5 0.0237(16) 0.0161(15) 0.0199(16) -0.0021(12) 0.0031(12) -0.0007(12)
C11 0.0183(17) 0.0364(19) 0.0239(17) 0.0006(14) 0.0009(13) 0.0006(13)
C12 0.0195(17) 0.037(2) 0.0226(16) -0.0014(14) -0.0011(13) 0.0002(13)
C32 0.0235(16) 0.0303(17) 0.0202(15) -0.0030(13) 0.0013(13) 0.0031(13)
C18 0.0203(16) 0.0372(19) 0.0187(15) -0.0004(13) 0.0010(13) -0.0011(13)
C28 0.0162(16) 0.0285(17) 0.0269(17) 0.0008(13) -0.0001(13) 0.0018(12)
C9 0.0260(17) 0.0342(19) 0.0213(16) -0.0051(14) -0.0025(13) 0.0000(14)
C26 0.0201(16) 0.0297(18) 0.0270(17) -0.0016(14) 0.0002(13) 0.0012(13)
C7 0.0210(16) 0.0323(18) 0.0289(18) -0.0048(14) 0.0016(14) 0.0001(14)
C4 0.0352(18) 0.0225(16) 0.0193(16) 0.0003(13) -0.0002(14) 0.0010(14)
C16 0.0216(17) 0.036(2) 0.0274(17) -0.0036(14) 0.0010(14) 0.0010(14)
C3 0.041(2) 0.0173(16) 0.0251(17) 0.0011(13) -0.0004(15) 0.0005(15)
C10 0.0219(17) 0.040(2) 0.0247(17) -0.0057(15) 0.0029(13) 0.0023(14)
C8 0.0221(17) 0.038(2) 0.0285(18) -0.0070(15) -0.0011(14) 0.0001(15)
C19 0.0175(16) 0.037(2) 0.0270(18) 0.0002(15) -0.0015(13) -0.0024(14)
C24 0.0215(17) 0.0268(17) 0.041(2) -0.0070(15) 0.0005(15) -0.0013(13)
C23 0.0225(18) 0.0332(19) 0.038(2) -0.0037(16) 0.0007(15) 0.0046(14)
C29 0.0243(18) 0.0329(19) 0.0317(19) -0.0074(15) 0.0010(14) 0.0047(14)
C13 0.0226(17) 0.038(2) 0.0322(19) -0.0063(16) -0.0005(14) 0.0028(15)
C2 0.0313(18) 0.0206(16) 0.0209(16) -0.0017(13) -0.0019(13) 0.0000(13)
C30 0.0228(17) 0.0285(18) 0.0324(19) -0.0067(14) -0.0028(14) 0.0008(14)
C20 0.0220(17) 0.038(2) 0.0209(17) 0.0015(14) 0.0012(13) 0.0022(15)
C14 0.0211(17) 0.038(2) 0.0341(19) -0.0063(16) 0.0005(14) -0.0010(15)
F2 0.016(3) 0.024(3) 0.084(5) -0.014(3) -0.001(3) -0.002(2)
F1A 0.020(4) 0.037(5) 0.098(8) -0.026(5) 0.005(4) 0.006(3)
F2A 0.0235(18) 0.032(2) 0.053(2) -0.0106(16) 0.0017(17) 0.0031(14)

loop_
_atom_type_symbol
_atom_type_description
_atom_type_scat_dispersion_real
_atom_type_scat_dispersion_imag
_atom_type_scat_source
C C 0.0181 0.0091 'International Tables Vol C Tables 4.2.6.8 and 6.1.1.4'
F F 0.0727 0.0534 'International Tables Vol C Tables 4.2.6.8 and 6.1.1.4'
H H 0.0000 0.0000 'International Tables Vol C Tables 4.2.6.8 and 6.1.1.4'
N N 0.0311 0.0180 'International Tables Vol C Tables 4.2.6.8 and 6.1.1.4'
O O 0.0492 0.0322 'International Tables Vol C Tables 4.2.6.8 and 6.1.1.4'
S S 0.3331 0.5567 'International Tables Vol C Tables 4.2.6.8 and 6.1.1.4'
Zn Zn -1.5491 0.6778 'International Tables Vol C Tables 4.2.6.8 and 6.1.1.4'

loop_
_exptl_crystal_face_index_h
_exptl_crystal_face_index_k
_exptl_crystal_face_index_l
_exptl_crystal_face_perp_dist
0 1 0 0.0317
0 -1 0 0.0317
-2 -3 -5 0.0610
2 3 5 0.0610
-5 0 1 0.1073
5 0 -1 0.0993
-5 1 2 0.0784
-2 2 5 0.0518
16 3 1 0.1002
8 -4 -8 0.0968

loop_
_geom_angle_atom_site_label_1
_geom_angle_atom_site_label_2
_geom_angle_atom_site_label_3
_geom_angle
_geom_angle_site_symmetry_1
_geom_angle_site_symmetry_3
_geom_angle_publ_flag
O3 Zn1 O2 87.75(10) 5_766 7_566 ?
O3 Zn1 O1 145.32(10) 5_766 7_566 ?
O3 Zn1 N4 90.74(10) 5_766 1_655 ?
O3 Zn1 N1 90.52(10) 5_766 . ?
O4 Zn1 O3 120.82(10) . 5_766 ?
O4 Zn1 O2 151.11(10) . 7_566 ?
O4 Zn1 O1 93.76(10) . 7_566 ?
O4 Zn1 N4 88.85(10) . 1_655 ?
O4 Zn1 N1 86.29(10) . . ?
O2 Zn1 O1 58.10(9) 7_566 7_566 ?
O2 Zn1 N4 95.48(10) 7_566 1_655 ?
O2 Zn1 N1 89.48(10) 7_566 . ?
N4 Zn1 O1 87.07(10) 1_655 7_566 ?
N4 Zn1 N1 174.93(11) 1_655 . ?
N1 Zn1 O1 94.68(10) . 7_566 ?
C2 S1 C5 91.03(16) . . ?
C20 S2 C18 88.02(18) . . ?
C19 S3 C21 87.81(18) . . ?
C6 O3 Zn1 112.9(2) . 5_766 ?
C6 O4 Zn1 167.7(2) . . ?
C1 O2 Zn1 92.8(2) . 7_565 ?
C1 O1 Zn1 86.7(2) . 7_565 ?
C32 N4 Zn1 122.6(2) . 1_455 ?
C32 N4 C30 116.3(3) . . ?
C30 N4 Zn1 121.1(2) . 1_455 ?
C18 N2 C19 106.5(3) . . ?
C9 N1 Zn1 119.9(2) . . ?
C9 N1 C7 117.3(3) . . ?
C7 N1 Zn1 122.8(2) . . ?
C21 N3 C20 107.6(3) . . ?
O3 C6 C5 118.3(3) . . ?
O4 C6 O3 124.1(3) . . ?
O4 C6 C5 117.6(3) . . ?
C22 C25 H25 120.3 . . ?
C26 C25 H25 120.3 . . ?
C26 C25 C22 119.4(3) . . ?
C25 C22 C21 117.9(3) . . ?
C23 C22 C25 119.7(3) . . ?
C23 C22 C21 122.4(3) . . ?
C16 C17 C18 121.5(3) . . ?
C16 C17 C14 118.5(3) . . ?
C14 C17 C18 120.0(3) . . ?
N3 C21 S3 117.1(3) . . ?
N3 C21 C22 121.5(3) . . ?
C22 C21 S3 121.4(3) . . ?
F1 C15 C12 121.1(3) . . ?
C12 C15 H15 118.6 . . ?
C16 C15 F1 116.1(3) . . ?
C16 C15 H15 118.6 . . ?
C16 C15 C12 122.7(4) . . ?
C32 C31 H31 120.4 . . ?
C32 C31 C28 119.2(3) . . ?
C28 C31 H31 120.4 . . ?
C26 C27 C28 122.0(3) . . ?
C24 C27 C28 121.4(3) . . ?
C24 C27 C26 116.6(3) . . ?
O2 C1 Zn1 57.91(18) . 7_565 ?
O2 C1 C2 117.4(3) . . ?
O1 C1 Zn1 64.45(18) . 7_565 ?
O1 C1 O2 122.3(3) . . ?
O1 C1 C2 120.3(3) . . ?
C2 C1 Zn1 175.2(3) . 7_565 ?
C6 C5 S1 119.9(2) . . ?
C4 C5 S1 112.6(3) . . ?
C4 C5 C6 127.5(3) . . ?
C10 C11 C12 122.6(3) . . ?
C10 C11 C8 116.5(3) . . ?
C8 C11 C12 120.9(3) . . ?
C15 C12 C11 122.2(3) . . ?
C15 C12 C13 116.2(3) . . ?
C13 C12 C11 121.5(3) . . ?
N4 C32 C31 124.2(3) . . ?
N4 C32 H32 117.9 . . ?
C31 C32 H32 117.9 . . ?
N2 C18 S2 116.8(3) . . ?
N2 C18 C17 123.2(3) . . ?
C17 C18 S2 119.9(3) . . ?
C31 C28 C27 122.2(3) . . ?
C31 C28 C29 116.7(3) . . ?
C29 C28 C27 121.2(3) . . ?
N1 C9 H9 118.5 . . ?
N1 C9 C10 123.0(3) . . ?
C10 C9 H9 118.5 . . ?
C25 C26 C27 122.5(3) . . ?
C25 C26 H26 118.8 . . ?
C27 C26 H26 118.8 . . ?
F2A C26 C25 114.9(3) . . ?
F2A C26 C27 122.7(3) . . ?
N1 C7 H7 118.3 . . ?
N1 C7 C8 123.4(3) . . ?
C8 C7 H7 118.3 . . ?
C5 C4 H4 123.9 . . ?
C5 C4 C3 112.1(3) . . ?
C3 C4 H4 123.9 . . ?
C17 C16 H16 119.7 . . ?
C15 C16 C17 120.6(4) . . ?
C15 C16 H16 119.7 . . ?
C4 C3 H3 123.8 . . ?
C2 C3 C4 112.5(3) . . ?
C2 C3 H3 123.8 . . ?
C11 C10 H10 119.8 . . ?
C9 C10 C11 120.4(3) . . ?
C9 C10 H10 119.8 . . ?
C11 C8 H8 120.3 . . ?
C7 C8 C11 119.5(3) . . ?
C7 C8 H8 120.3 . . ?
N2 C19 S3 131.6(3) . . ?
N2 C19 C20 118.7(3) . . ?
C20 C19 S3 109.7(3) . . ?
C27 C24 H24 118.9 . . ?
C23 C24 C27 122.2(3) . . ?
C23 C24 H24 118.9 . . ?
F2 C24 C27 123.5(4) . . ?
F2 C24 C23 114.1(4) . . ?
C22 C23 C24 119.7(3) . . ?
C22 C23 H23 120.2 . . ?
C24 C23 H23 120.2 . . ?
C28 C29 H29 120.1 . . ?
C30 C29 C28 119.9(3) . . ?
C30 C29 H29 120.1 . . ?
C12 C13 H13 119.0 . . ?
C12 C13 F1A 124.1(5) . . ?
C14 C13 C12 122.0(4) . . ?
C14 C13 H13 119.0 . . ?
C14 C13 F1A 113.2(5) . . ?
C1 C2 S1 121.1(3) . . ?
C3 C2 S1 111.8(3) . . ?
C3 C2 C1 127.1(3) . . ?
N4 C30 C29 123.8(3) . . ?
N4 C30 H30 118.1 . . ?
C29 C30 H30 118.1 . . ?
N3 C20 S2 132.3(3) . . ?
N3 C20 C19 117.8(4) . . ?
C19 C20 S2 109.9(3) . . ?
C17 C14 H14 120.0 . . ?
C13 C14 C17 120.0(4) . . ?
C13 C14 H14 120.0 . . ?

loop_
_geom_bond_atom_site_label_1
_geom_bond_atom_site_label_2
_geom_bond_distance
_geom_bond_site_symmetry_2
_geom_bond_publ_flag
Zn1 O3 2.153(2) 5_766 ?
Zn1 O4 2.099(3) . ?
Zn1 O2 2.200(3) 7_566 ?
Zn1 O1 2.344(3) 7_566 ?
Zn1 N4 2.258(3) 1_655 ?
Zn1 N1 2.262(3) . ?
S1 C5 1.714(3) . ?
S1 C2 1.712(4) . ?
S2 C18 1.752(4) . ?
S2 C20 1.709(4) . ?
S3 C21 1.756(4) . ?
S3 C19 1.718(4) . ?
O3 C6 1.259(4) . ?
O4 C6 1.251(4) . ?
O2 C1 1.270(4) . ?
O1 C1 1.253(5) . ?
N4 C32 1.335(5) . ?
N4 C30 1.346(5) . ?
N2 C18 1.344(5) . ?
N2 C19 1.359(5) . ?
N1 C9 1.340(5) . ?
N1 C7 1.341(5) . ?
N3 C21 1.314(5) . ?
N3 C20 1.368(5) . ?
F1 C15 1.379(5) . ?
C6 C5 1.485(4) . ?
C25 H25 0.9500 . ?
C25 C22 1.393(5) . ?
C25 C26 1.384(5) . ?
C22 C21 1.480(5) . ?
C22 C23 1.383(5) . ?
C17 C18 1.469(5) . ?
C17 C16 1.382(5) . ?
C17 C14 1.401(5) . ?
C15 H15 0.9500 . ?
C15 C12 1.392(5) . ?
C15 C16 1.371(5) . ?
C31 H31 0.9500 . ?
C31 C32 1.387(5) . ?
C31 C28 1.398(5) . ?
C27 C28 1.485(5) . ?
C27 C26 1.394(5) . ?
C27 C24 1.392(5) . ?
C1 C2 1.479(5) . ?
C5 C4 1.365(5) . ?
C11 C12 1.481(5) . ?
C11 C10 1.396(5) . ?
C11 C8 1.400(5) . ?
C12 C13 1.398(5) . ?
C32 H32 0.9500 . ?
C28 C29 1.399(5) . ?
C9 H9 0.9500 . ?
C9 C10 1.378(5) . ?
C26 H26 0.9500 . ?
C26 F2A 1.359(5) . ?
C7 H7 0.9500 . ?
C7 C8 1.387(5) . ?
C4 H4 0.9500 . ?
C4 C3 1.402(5) . ?
C16 H16 0.9500 . ?
C3 H3 0.9500 . ?
C3 C2 1.382(5) . ?
C10 H10 0.9500 . ?
C8 H8 0.9500 . ?
C19 C20 1.379(6) . ?
C24 H24 0.9500 . ?
C24 C23 1.389(5) . ?
C24 F2 1.370(6) . ?
C23 H23 0.9500 . ?
C29 H29 0.9500 . ?
C29 C30 1.374(5) . ?
C13 H13 0.9500 . ?
C13 C14 1.387(5) . ?
C13 F1A 1.407(8) . ?
C30 H30 0.9500 . ?
C14 H14 0.9500 . ?

loop_
_geom_torsion_atom_site_label_1
_geom_torsion_atom_site_label_2
_geom_torsion_atom_site_label_3
_geom_torsion_atom_site_label_4
_geom_torsion
_geom_torsion_site_symmetry_1
_geom_torsion_site_symmetry_2
_geom_torsion_site_symmetry_3
_geom_torsion_site_symmetry_4
_geom_torsion_publ_flag
Zn1 O3 C6 O4 -4.0(4) 5_766 . . . ?
Zn1 O3 C6 C5 175.6(2) 5_766 . . . ?
Zn1 O4 C6 O3 -91.4(12) . . . . ?
Zn1 O4 C6 C5 89.0(12) . . . . ?
Zn1 O2 C1 O1 1.5(4) 7_565 . . . ?
Zn1 O2 C1 C2 -179.0(3) 7_565 . . . ?
Zn1 O1 C1 O2 -1.4(3) 7_565 . . . ?
Zn1 O1 C1 C2 179.1(3) 7_565 . . . ?
Zn1 N4 C32 C31 179.6(3) 1_455 . . . ?
Zn1 N4 C30 C29 179.4(3) 1_455 . . . ?
Zn1 N1 C9 C10 -178.2(3) . . . . ?
Zn1 N1 C7 C8 177.6(3) . . . . ?
S1 C5 C4 C3 0.5(4) . . . . ?
S3 C19 C20 S2 179.87(19) . . . . ?
S3 C19 C20 N3 -0.7(4) . . . . ?
O3 C6 C5 S1 -5.7(4) . . . . ?
O3 C6 C5 C4 176.0(3) . . . . ?
O4 C6 C5 S1 173.9(2) . . . . ?
O4 C6 C5 C4 -4.4(5) . . . . ?
O2 C1 C2 S1 174.9(3) . . . . ?
O2 C1 C2 C3 -5.3(6) . . . . ?
O1 C1 C2 S1 -5.5(5) . . . . ?
O1 C1 C2 C3 174.3(4) . . . . ?
N2 C19 C20 S2 -0.4(5) . . . . ?
N2 C19 C20 N3 179.0(3) . . . . ?
N1 C9 C10 C11 0.2(6) . . . . ?
N1 C7 C8 C11 0.8(6) . . . . ?
F1 C15 C12 C11 1.7(6) . . . . ?
F1 C15 C12 C13 -178.0(4) . . . . ?
F1 C15 C16 C17 179.3(4) . . . . ?
C6 C5 C4 C3 178.9(3) . . . . ?
C25 C22 C21 S3 -174.3(3) . . . . ?
C25 C22 C21 N3 5.6(5) . . . . ?
C25 C22 C23 C24 -0.1(6) . . . . ?
C22 C25 C26 C27 0.4(6) . . . . ?
C22 C25 C26 F2A -179.5(4) . . . . ?
C21 S3 C19 N2 -178.9(4) . . . . ?
C21 S3 C19 C20 0.8(3) . . . . ?
C21 N3 C20 S2 179.4(3) . . . . ?
C21 N3 C20 C19 0.2(5) . . . . ?
C21 C22 C23 C24 179.3(4) . . . . ?
C15 C12 C13 C14 -1.5(6) . . . . ?
C15 C12 C13 F1A -171.0(7) . . . . ?
C31 C28 C29 C30 -1.1(5) . . . . ?
C27 C28 C29 C30 178.8(3) . . . . ?
C27 C24 C23 C22 -0.2(6) . . . . ?
C5 S1 C2 C1 -179.4(3) . . . . ?
C5 S1 C2 C3 0.7(3) . . . . ?
C5 C4 C3 C2 0.1(5) . . . . ?
C11 C12 C13 C14 178.9(4) . . . . ?
C11 C12 C13 F1A 9.4(8) . . . . ?
C12 C15 C16 C17 0.4(6) . . . . ?
C12 C11 C10 C9 179.1(4) . . . . ?
C12 C11 C8 C7 -179.6(4) . . . . ?
C12 C13 C14 C17 0.8(6) . . . . ?
C32 N4 C30 C29 -1.1(5) . . . . ?
C32 C31 C28 C27 -179.7(3) . . . . ?
C32 C31 C28 C29 0.2(5) . . . . ?
C18 S2 C20 N3 -178.3(4) . . . . ?
C18 S2 C20 C19 1.0(3) . . . . ?
C18 N2 C19 S3 179.0(3) . . . . ?
C18 N2 C19 C20 -0.7(5) . . . . ?
C18 C17 C16 C15 178.0(3) . . . . ?
C18 C17 C14 C13 -178.5(4) . . . . ?
C28 C31 C32 N4 0.3(6) . . . . ?
C28 C27 C26 C25 179.7(3) . . . . ?
C28 C27 C26 F2A -0.3(6) . . . . ?
C28 C27 C24 C23 -179.8(4) . . . . ?
C28 C27 C24 F2 -4.9(7) . . . . ?
C28 C29 C30 N4 1.6(6) . . . . ?
C9 N1 C7 C8 0.3(6) . . . . ?
C26 C25 C22 C21 -179.4(3) . . . . ?
C26 C25 C22 C23 0.0(6) . . . . ?
C26 C27 C28 C31 -30.6(5) . . . . ?
C26 C27 C28 C29 149.5(4) . . . . ?
C26 C27 C24 C23 0.6(6) . . . . ?
C26 C27 C24 F2 175.5(5) . . . . ?
C7 N1 C9 C10 -0.8(6) . . . . ?
C4 C3 C2 S1 -0.6(4) . . . . ?
C4 C3 C2 C1 179.5(3) . . . . ?
C16 C17 C18 S2 -5.0(5) . . . . ?
C16 C17 C18 N2 178.0(3) . . . . ?
C16 C17 C14 C13 0.6(6) . . . . ?
C16 C15 C12 C11 -179.5(4) . . . . ?
C16 C15 C12 C13 0.9(6) . . . . ?
C10 C11 C12 C15 36.2(6) . . . . ?
C10 C11 C12 C13 -144.2(4) . . . . ?
C10 C11 C8 C7 -1.4(6) . . . . ?
C8 C11 C12 C15 -145.7(4) . . . . ?
C8 C11 C12 C13 33.9(6) . . . . ?
C8 C11 C10 C9 0.9(6) . . . . ?
C19 S3 C21 N3 -0.7(3) . . . . ?
C19 S3 C21 C22 179.1(3) . . . . ?
C19 N2 C18 S2 1.5(4) . . . . ?
C19 N2 C18 C17 178.6(3) . . . . ?
C24 C27 C28 C31 149.8(4) . . . . ?
C24 C27 C28 C29 -30.1(5) . . . . ?
C24 C27 C26 C25 -0.7(6) . . . . ?
C24 C27 C26 F2A 179.2(4) . . . . ?
C23 C22 C21 S3 6.3(5) . . . . ?
C23 C22 C21 N3 -173.9(4) . . . . ?
C2 S1 C5 C6 -179.2(3) . . . . ?
C2 S1 C5 C4 -0.7(3) . . . . ?
C30 N4 C32 C31 0.1(5) . . . . ?
C20 S2 C18 N2 -1.5(3) . . . . ?
C20 S2 C18 C17 -178.7(3) . . . . ?
C20 N3 C21 S3 0.4(4) . . . . ?
C20 N3 C21 C22 -179.4(3) . . . . ?
C14 C17 C18 S2 174.1(3) . . . . ?
C14 C17 C18 N2 -2.9(6) . . . . ?
C14 C17 C16 C15 -1.2(6) . . . . ?
F2 C24 C23 C22 -175.6(5) . . . . ?
F1A C13 C14 C17 171.3(6) . . . . ?

loop_
_exptl_oxdiff_crystal_face_indexfrac_h
_exptl_oxdiff_crystal_face_indexfrac_k
_exptl_oxdiff_crystal_face_indexfrac_l
_exptl_oxdiff_crystal_face_x
_exptl_oxdiff_crystal_face_y
_exptl_oxdiff_crystal_face_z
0.0002 0.9991 -0.0022 -0.0364 0.0703 0.0251
-0.0002 -0.9991 0.0022 0.0364 -0.0703 -0.0251
-1.9948 -3.0079 -4.9893 0.4328 0.0572 -0.3557
1.9948 3.0079 4.9893 -0.4328 -0.0572 0.3557
-5.0020 0.0032 0.9990 -0.2125 -0.0292 -0.2258
5.0020 -0.0032 -0.9990 0.2125 0.0292 0.2258
-5.0030 1.0045 1.9959 -0.3246 -0.0107 -0.1655
-2.0060 2.0096 4.9913 -0.5059 -0.1094 0.1218
16.0019 2.9962 0.9932 0.2530 0.0868 0.9457
8.0102 -4.0156 -7.9842 0.9699 0.0971 0.0355

loop_
_smtbx_masks_void_nr
_smtbx_masks_void_average_x
_smtbx_masks_void_average_y
_smtbx_masks_void_average_z
_smtbx_masks_void_volume
_smtbx_masks_void_count_electrons
_smtbx_masks_void_content
1 0.250 0.250 0.297 291.6 66.6 '2 DMF'
2 0.250 0.250 0.797 291.6 68.2 '2 DMF'
3 0.250 0.750 -0.703 573.5 131.8 '4 DMF'
4 0.750 0.750 0.703 291.6 68.3 '2 DMF'
5 0.750 0.750 0.203 291.6 66.6 '2 DMF'
6 0.750 0.250 -0.110 573.5 131.7 '4 DMF'
